data_4132622
loop_
_publ_author_name
'Fan, Louie'
'Jupp, Andrew R.'
'Stephan, Douglas W.'

_publ_section_title
;
 Remote Stereochemistry of a Frustrated Lewis Pair Provides Thermal and
 Photochemical Control of Reactivity.
;
_journal_issue 26
_journal_name_full 'Journal of the American Chemical Society'
_journal_page_first 8119
_journal_page_last 8123
_journal_paper_doi 10.1021/jacs.8b05176
_journal_volume 140
_journal_year 2018
_chemical_formula_sum 'C33 H23 B F10 S'
_chemical_formula_weight 652.38
_space_group_IT_number 15
_space_group_name_Hall '-C 2yc'
_space_group_name_H-M_alt 'C 1 2/c 1'
_symmetry_cell_setting monoclinic
_symmetry_space_group_name_H-M 'C 1 2/c 1'
_atom_sites_solution_hydrogens geom
_atom_sites_solution_primary direct
_atom_sites_solution_secondary difmap
_audit_creation_method SHELXL-97
_cell_angle_alpha 90.00
_cell_angle_beta 108.779(5)
_cell_angle_gamma 90.00
_cell_formula_units_Z 8
_cell_length_a 18.6810(16)
_cell_length_b 11.4846(16)
_cell_length_c 28.874(3)
_cell_measurement_reflns_used 5112
_cell_measurement_temperature 150(2)
_cell_measurement_theta_max 27.45
_cell_measurement_theta_min 2.30
_cell_volume 5865.0(11)
_computing_structure_refinement 'SHELXL-97 (Sheldrick, 2008)'
_computing_structure_solution 'SHELXS-97 (Sheldrick, 2008)'
_diffrn_ambient_temperature 150(2)
_diffrn_measured_fraction_theta_full 0.997
_diffrn_measured_fraction_theta_max 0.997
_diffrn_measurement_device_type 'Bruker APEX-II CCD'
_diffrn_radiation_monochromator graphite
_diffrn_radiation_source 'fine-focus sealed tube'
_diffrn_radiation_type MoK\a
_diffrn_radiation_wavelength 0.71073
_diffrn_reflns_av_R_equivalents 0.0436
_diffrn_reflns_av_sigmaI/netI 0.0447
_diffrn_reflns_limit_h_max 24
_diffrn_reflns_limit_h_min -24
_diffrn_reflns_limit_k_max 14
_diffrn_reflns_limit_k_min -8
_diffrn_reflns_limit_l_max 37
_diffrn_reflns_limit_l_min -37
_diffrn_reflns_number 19523
_diffrn_reflns_theta_full 27.52
_diffrn_reflns_theta_max 27.52
_diffrn_reflns_theta_min 1.49
_exptl_absorpt_coefficient_mu 0.197
_exptl_absorpt_correction_T_max 0.7456
_exptl_absorpt_correction_T_min 0.6973
_exptl_absorpt_correction_type multi-scan
_exptl_absorpt_process_details sadabs
_exptl_crystal_colour colourless
_exptl_crystal_density_diffrn 1.478
_exptl_crystal_description block
_exptl_crystal_F_000 2656
_exptl_crystal_size_max 0.30
_exptl_crystal_size_mid 0.20
_exptl_crystal_size_min 0.20
_refine_diff_density_max 0.425
_refine_diff_density_min -0.362
_refine_diff_density_rms 0.125
_refine_ls_extinction_method none
_refine_ls_goodness_of_fit_ref 1.062
_refine_ls_hydrogen_treatment constr
_refine_ls_matrix_type full
_refine_ls_number_parameters 406
_refine_ls_number_reflns 6741
_refine_ls_number_restraints 0
_refine_ls_restrained_S_all 1.062
_refine_ls_R_factor_all 0.0625
_refine_ls_R_factor_gt 0.0422
_refine_ls_shift/su_max 0.001
_refine_ls_shift/su_mean 0.000
_refine_ls_structure_factor_coef Fsqd
_refine_ls_weighting_details 'calc w=1/[\s^2^(Fo^2^)+(0.0609P)^2^+2.8877P] where P=(Fo^2^+2Fc^2^)/3'
_refine_ls_weighting_scheme calc
_refine_ls_wR_factor_gt 0.1079
_refine_ls_wR_factor_ref 0.1244
_reflns_number_gt 5123
_reflns_number_total 6741
_reflns_threshold_expression >2sigma(I)
_cod_data_source_file ja8b05176_si_006.cif
_cod_data_source_block lf030_0ma
_cod_original_cell_volume 5864.9(12)
_cod_original_sg_symbol_H-M 'C 2/c'
_cod_database_code 4132622

loop_
_symmetry_equiv_pos_as_xyz
'x, y, z'
'-x, y, -z+1/2'
'x+1/2, y+1/2, z'
'-x+1/2, y+1/2, -z+1/2'
'-x, -y, -z'
'x, -y, z-1/2'
'-x+1/2, -y+1/2, -z'
'x+1/2, -y+1/2, z-1/2'

loop_
_atom_site_label
_atom_site_type_symbol
_atom_site_fract_x
_atom_site_fract_y
_atom_site_fract_z
_atom_site_U_iso_or_equiv
_atom_site_adp_type
_atom_site_occupancy
_atom_site_symmetry_multiplicity
_atom_site_calc_flag
_atom_site_refinement_flags
S1 S 0.03297(3) 0.77649(4) 0.125797(16) 0.02093(12) Uani 1 1 d .
F6 F 0.11624(6) 0.33991(9) 0.15078(4) 0.0286(3) Uani 1 1 d .
F10 F -0.12448(6) 0.50600(10) 0.13156(4) 0.0292(3) Uani 1 1 d .
F1 F 0.16949(7) 0.71592(9) 0.21102(4) 0.0344(3) Uani 1 1 d .
F7 F 0.04835(7) 0.14921(10) 0.10473(5) 0.0388(3) Uani 1 1 d .
F9 F -0.18921(7) 0.31957(11) 0.08308(5) 0.0403(3) Uani 1 1 d .
F4 F 0.19770(7) 0.31705(10) 0.31564(4) 0.0373(3) Uani 1 1 d .
F8 F -0.10526(7) 0.13626(11) 0.06947(5) 0.0431(3) Uani 1 1 d .
F5 F 0.07434(7) 0.34951(10) 0.23977(4) 0.0343(3) Uani 1 1 d .
F2 F 0.29281(8) 0.67938(11) 0.28674(5) 0.0452(3) Uani 1 1 d .
F3 F 0.31064(7) 0.47826(12) 0.33971(5) 0.0448(3) Uani 1 1 d .
C19 C -0.04188(10) 0.79125(16) 0.06884(6) 0.0209(4) Uani 1 1 d .
C13 C 0.00046(10) 0.43385(15) 0.14455(6) 0.0198(4) Uani 1 1 d .
C14 C 0.03974(10) 0.33826(16) 0.13560(7) 0.0222(4) Uani 1 1 d .
C15 C 0.00619(12) 0.23847(16) 0.11158(7) 0.0264(4) Uani 1 1 d .
C1 C 0.06580(10) 0.62803(15) 0.12796(7) 0.0197(4) Uani 1 1 d .
C41 C -0.01875(11) 0.75297(16) 0.16803(6) 0.0224(4) Uani 1 1 d .
C7 C 0.11674(10) 0.53133(16) 0.21869(7) 0.0212(4) Uani 1 1 d .
C18 C -0.07757(10) 0.42011(16) 0.12652(7) 0.0221(4) Uani 1 1 d .
C40 C -0.01214(10) 0.64474(16) 0.18539(7) 0.0225(4) Uani 1 1 d .
H40A H -0.0391 0.6210 0.2066 0.027 Uiso 1 1 calc R
C2 C 0.10529(10) 0.59034(16) 0.10006(7) 0.0223(4) Uani 1 1 d .
H2A H 0.1184 0.5105 0.1060 0.027 Uiso 1 1 calc R
C21 C -0.14830(12) 0.71738(19) 0.00531(8) 0.0325(5) Uani 1 1 d .
H21A H -0.1833 0.6562 -0.0076 0.039 Uiso 1 1 calc R
C10 C 0.24819(12) 0.49572(18) 0.30128(7) 0.0295(4) Uani 1 1 d .
C8 C 0.17442(11) 0.61237(16) 0.23456(7) 0.0246(4) Uani 1 1 d .
C17 C -0.11343(11) 0.32236(18) 0.10180(7) 0.0273(4) Uani 1 1 d .
C20 C -0.09255(12) 0.70234(17) 0.05006(7) 0.0281(4) Uani 1 1 d .
H20A H -0.0892 0.6315 0.0676 0.034 Uiso 1 1 calc R
C24 C -0.04750(12) 0.89561(17) 0.04389(8) 0.0310(5) Uani 1 1 d .
H24A H -0.0134 0.9575 0.0573 0.037 Uiso 1 1 calc R
C12 C 0.12763(11) 0.43366(17) 0.24863(7) 0.0240(4) Uani 1 1 d .
C16 C -0.07127(12) 0.23089(17) 0.09456(7) 0.0286(4) Uani 1 1 d .
C4 C 0.14120(12) 0.77294(17) 0.06114(8) 0.0317(5) Uani 1 1 d .
H4A H 0.1608 0.7974 0.0350 0.048 Uiso 1 1 calc R
H4B H 0.1756 0.7993 0.0928 0.048 Uiso 1 1 calc R
H4C H 0.0911 0.8073 0.0556 0.048 Uiso 1 1 calc R
C11 C 0.19125(12) 0.41461(17) 0.28863(7) 0.0260(4) Uani 1 1 d .
C9 C 0.23901(12) 0.59686(18) 0.27424(7) 0.0297(4) Uani 1 1 d .
C3 C 0.13509(11) 0.64058(17) 0.06122(7) 0.0247(4) Uani 1 1 d .
C6 C 0.21404(12) 0.58881(19) 0.07028(9) 0.0357(5) Uani 1 1 d .
H6A H 0.2355 0.6191 0.0459 0.054 Uiso 1 1 calc R
H6B H 0.2103 0.5038 0.0677 0.054 Uiso 1 1 calc R
H6C H 0.2468 0.6104 0.1031 0.054 Uiso 1 1 calc R
B1 B 0.04183(12) 0.55504(17) 0.16992(8) 0.0204(4) Uani 1 1 d .
C47 C -0.03264(15) 0.96668(18) 0.18190(8) 0.0370(5) Uani 1 1 d .
H27A H 0.0146 0.9814 0.1772 0.044 Uiso 1 1 calc R
C42 C -0.06144(12) 0.85358(17) 0.17753(7) 0.0275(4) Uani 1 1 d .
C22 C -0.15414(12) 0.8201(2) -0.02105(8) 0.0333(5) Uani 1 1 d .
C5 C 0.08260(14) 0.5980(2) 0.01139(8) 0.0420(6) Uani 1 1 d .
H5A H 0.1002 0.6289 -0.0147 0.063 Uiso 1 1 calc R
H5B H 0.0310 0.6252 0.0066 0.063 Uiso 1 1 calc R
H5C H 0.0831 0.5127 0.0105 0.063 Uiso 1 1 calc R
C46 C -0.07348(17) 1.0582(2) 0.19320(9) 0.0474(7) Uani 1 1 d .
H46A H -0.0538 1.1351 0.1965 0.057 Uiso 1 1 calc R
C25 C -0.21320(14) 0.8328(3) -0.07093(9) 0.0527(7) Uani 1 1 d .
H25A H -0.2436 0.7616 -0.0789 0.079 Uiso 1 1 calc R
H25B H -0.1882 0.8460 -0.0955 0.079 Uiso 1 1 calc R
H25C H -0.2461 0.8991 -0.0706 0.079 Uiso 1 1 calc R
C45 C -0.14277(18) 1.0368(2) 0.19958(10) 0.0542(8) Uani 1 1 d .
H45A H -0.1705 1.0992 0.2072 0.065 Uiso 1 1 calc R
C23 C -0.10353(13) 0.9087(2) -0.00092(9) 0.0388(5) Uani 1 1 d .
H23A H -0.1073 0.9800 -0.0182 0.047 Uiso 1 1 calc R
C43 C -0.13138(14) 0.8344(2) 0.18387(9) 0.0392(5) Uani 1 1 d .
H43A H -0.1517 0.7579 0.1806 0.047 Uiso 1 1 calc R
C44 C -0.17152(17) 0.9255(2) 0.19494(11) 0.0528(7) Uani 1 1 d .
H44A H -0.2190 0.9112 0.1993 0.063 Uiso 1 1 calc R

loop_
_atom_site_aniso_label
_atom_site_aniso_U_11
_atom_site_aniso_U_22
_atom_site_aniso_U_33
_atom_site_aniso_U_23
_atom_site_aniso_U_13
_atom_site_aniso_U_12
S1 0.0253(2) 0.0176(2) 0.0201(2) -0.00009(17) 0.00755(18) -0.00145(18)
F6 0.0194(6) 0.0264(6) 0.0384(7) 0.0015(5) 0.0072(5) 0.0039(5)
F10 0.0208(6) 0.0293(6) 0.0386(7) 0.0028(5) 0.0111(5) 0.0036(5)
F1 0.0429(7) 0.0226(6) 0.0302(6) 0.0017(5) 0.0013(5) -0.0089(5)
F7 0.0389(7) 0.0248(6) 0.0538(8) -0.0074(6) 0.0164(6) 0.0026(5)
F9 0.0215(6) 0.0467(8) 0.0490(8) -0.0026(6) 0.0062(6) -0.0089(6)
F4 0.0457(8) 0.0334(6) 0.0283(6) 0.0128(5) 0.0057(6) 0.0068(6)
F8 0.0405(8) 0.0331(7) 0.0522(8) -0.0140(6) 0.0102(6) -0.0135(6)
F5 0.0312(6) 0.0361(7) 0.0328(7) 0.0124(5) 0.0064(5) -0.0086(5)
F2 0.0409(8) 0.0419(7) 0.0408(8) -0.0076(6) -0.0037(6) -0.0159(6)
F3 0.0374(7) 0.0500(8) 0.0318(7) -0.0015(6) -0.0099(6) 0.0054(6)
C19 0.0227(9) 0.0212(9) 0.0189(9) 0.0024(7) 0.0070(7) 0.0032(7)
C13 0.0208(9) 0.0193(9) 0.0191(8) 0.0052(7) 0.0064(7) 0.0003(7)
C14 0.0187(9) 0.0231(9) 0.0242(9) 0.0047(7) 0.0061(7) -0.0001(7)
C15 0.0313(10) 0.0201(9) 0.0300(10) 0.0006(8) 0.0128(8) 0.0023(8)
C1 0.0210(9) 0.0166(8) 0.0200(9) 0.0006(7) 0.0047(7) -0.0003(7)
C41 0.0261(9) 0.0254(9) 0.0170(8) -0.0012(7) 0.0086(7) 0.0010(8)
C7 0.0218(9) 0.0239(9) 0.0190(9) 0.0005(7) 0.0083(7) 0.0009(7)
C18 0.0219(9) 0.0231(9) 0.0231(9) 0.0059(7) 0.0097(8) 0.0024(7)
C40 0.0230(9) 0.0262(9) 0.0178(8) 0.0009(7) 0.0059(7) 0.0000(8)
C2 0.0242(9) 0.0199(8) 0.0228(9) 0.0004(7) 0.0076(8) -0.0017(8)
C21 0.0304(11) 0.0368(11) 0.0275(10) -0.0003(9) 0.0056(9) -0.0014(9)
C10 0.0283(10) 0.0361(11) 0.0188(9) -0.0029(8) 0.0004(8) 0.0066(9)
C8 0.0311(10) 0.0213(9) 0.0211(9) -0.0004(7) 0.0082(8) -0.0003(8)
C17 0.0211(9) 0.0329(10) 0.0269(10) 0.0046(8) 0.0065(8) -0.0048(8)
C20 0.0327(11) 0.0231(9) 0.0269(10) 0.0039(8) 0.0073(8) -0.0016(8)
C24 0.0349(11) 0.0214(9) 0.0363(11) 0.0053(8) 0.0111(9) 0.0030(9)
C12 0.0254(10) 0.0266(10) 0.0219(9) 0.0010(8) 0.0101(8) 0.0010(8)
C16 0.0331(11) 0.0239(9) 0.0286(10) -0.0032(8) 0.0096(9) -0.0089(9)
C4 0.0307(11) 0.0272(10) 0.0425(12) 0.0062(9) 0.0190(9) 0.0001(9)
C11 0.0319(11) 0.0274(9) 0.0191(9) 0.0051(8) 0.0087(8) 0.0075(8)
C9 0.0285(10) 0.0292(10) 0.0286(10) -0.0092(8) 0.0051(9) -0.0055(9)
C3 0.0255(10) 0.0273(10) 0.0235(9) 0.0007(8) 0.0108(8) -0.0020(8)
C6 0.0310(11) 0.0329(11) 0.0492(14) 0.0021(10) 0.0213(10) 0.0007(9)
B1 0.0214(10) 0.0197(9) 0.0203(10) 0.0013(8) 0.0068(8) 0.0005(8)
C47 0.0564(15) 0.0264(10) 0.0323(11) -0.0005(9) 0.0201(11) 0.0045(10)
C42 0.0404(12) 0.0238(9) 0.0189(9) -0.0006(8) 0.0102(8) 0.0066(9)
C22 0.0276(11) 0.0476(13) 0.0260(11) 0.0080(9) 0.0103(9) 0.0103(10)
C5 0.0432(13) 0.0587(15) 0.0251(11) -0.0024(10) 0.0122(10) -0.0140(12)
C46 0.085(2) 0.0243(11) 0.0389(13) 0.0017(9) 0.0291(13) 0.0118(12)
C25 0.0354(13) 0.085(2) 0.0335(13) 0.0205(13) 0.0048(11) 0.0110(13)
C45 0.089(2) 0.0395(13) 0.0487(15) 0.0097(12) 0.0430(16) 0.0323(14)
C23 0.0397(13) 0.0344(11) 0.0419(13) 0.0200(10) 0.0123(10) 0.0108(10)
C43 0.0455(14) 0.0350(12) 0.0443(13) 0.0060(10) 0.0246(11) 0.0102(10)
C44 0.0610(17) 0.0486(15) 0.0623(17) 0.0112(13) 0.0387(15) 0.0241(13)

loop_
_atom_type_symbol
_atom_type_description
_atom_type_scat_dispersion_real
_atom_type_scat_dispersion_imag
_atom_type_scat_source
C C 0.0033 0.0016 'International Tables Vol C Tables 4.2.6.8 and 6.1.1.4'
H H 0.0000 0.0000 'International Tables Vol C Tables 4.2.6.8 and 6.1.1.4'
B B 0.0013 0.0007 'International Tables Vol C Tables 4.2.6.8 and 6.1.1.4'
F F 0.0171 0.0103 'International Tables Vol C Tables 4.2.6.8 and 6.1.1.4'
S S 0.1246 0.1234 'International Tables Vol C Tables 4.2.6.8 and 6.1.1.4'

loop_
_geom_angle_atom_site_label_1
_geom_angle_atom_site_label_2
_geom_angle_atom_site_label_3
_geom_angle
C19 S1 C41 101.84(9)
C19 S1 C1 106.09(8)
C41 S1 C1 94.88(8)
C20 C19 C24 120.57(18)
C20 C19 S1 121.68(14)
C24 C19 S1 117.75(15)
C18 C13 C14 113.17(17)
C18 C13 B1 123.27(16)
C14 C13 B1 123.39(16)
F6 C14 C15 115.82(16)
F6 C14 C13 119.63(16)
C15 C14 C13 124.56(17)
F7 C15 C16 119.89(17)
F7 C15 C14 120.90(18)
C16 C15 C14 119.21(18)
C2 C1 B1 127.97(16)
C2 C1 S1 122.37(14)
B1 C1 S1 109.62(12)
C40 C41 C42 130.53(18)
C40 C41 S1 112.93(14)
C42 C41 S1 116.54(14)
C8 C7 C12 113.19(17)
C8 C7 B1 121.65(16)
C12 C7 B1 125.11(16)
F10 C18 C17 115.03(16)
F10 C18 C13 120.83(16)
C17 C18 C13 124.13(17)
C41 C40 B1 119.07(17)
C1 C2 C3 137.07(18)
C20 C21 C22 121.3(2)
F3 C10 C11 120.80(18)
F3 C10 C9 120.72(19)
C11 C10 C9 118.47(18)
F1 C8 C9 115.36(17)
F1 C8 C7 120.17(17)
C9 C8 C7 124.47(18)
F9 C17 C16 120.26(18)
F9 C17 C18 119.99(18)
C16 C17 C18 119.68(18)
C19 C20 C21 119.31(18)
C19 C24 C23 119.2(2)
F5 C12 C11 115.33(17)
F5 C12 C7 120.51(17)
C11 C12 C7 124.16(18)
F8 C16 C17 120.45(18)
F8 C16 C15 120.26(18)
C17 C16 C15 119.25(18)
F4 C11 C10 119.53(17)
F4 C11 C12 120.50(18)
C10 C11 C12 119.96(18)
F2 C9 C10 119.74(18)
F2 C9 C8 120.64(18)
C10 C9 C8 119.62(18)
C2 C3 C4 115.20(16)
C2 C3 C6 106.75(16)
C4 C3 C6 108.59(16)
C2 C3 C5 107.18(16)
C4 C3 C5 109.97(18)
C6 C3 C5 108.98(18)
C40 B1 C13 114.86(15)
C40 B1 C1 102.82(14)
C13 B1 C1 107.61(15)
C40 B1 C7 107.69(15)
C13 B1 C7 112.74(14)
C1 B1 C7 110.67(15)
C42 C47 C46 119.8(2)
C43 C42 C47 119.02(19)
C43 C42 C41 119.04(18)
C47 C42 C41 121.9(2)
C23 C22 C21 118.16(19)
C23 C22 C25 121.3(2)
C21 C22 C25 120.5(2)
C45 C46 C47 120.0(2)
C44 C45 C46 120.2(2)
C22 C23 C24 121.4(2)
C44 C43 C42 120.8(2)
C45 C44 C43 120.1(3)

loop_
_geom_bond_atom_site_label_1
_geom_bond_atom_site_label_2
_geom_bond_distance
S1 C19 1.7910(19)
S1 C41 1.8032(19)
S1 C1 1.8062(18)
F6 C14 1.353(2)
F10 C18 1.358(2)
F1 C8 1.358(2)
F7 C15 1.346(2)
F9 C17 1.343(2)
F4 C11 1.348(2)
F8 C16 1.346(2)
F5 C12 1.351(2)
F2 C9 1.343(2)
F3 C10 1.341(2)
C19 C20 1.379(3)
C19 C24 1.385(3)
C13 C18 1.390(3)
C13 C14 1.390(3)
C13 B1 1.645(3)
C14 C15 1.381(3)
C15 C16 1.373(3)
C1 C2 1.328(3)
C1 B1 1.649(3)
C41 C40 1.331(3)
C41 C42 1.479(3)
C7 C8 1.385(3)
C7 C12 1.391(3)
C7 B1 1.657(3)
C18 C17 1.382(3)
C40 B1 1.602(3)
C2 C3 1.518(3)
C21 C20 1.385(3)
C21 C22 1.389(3)
C10 C11 1.372(3)
C10 C9 1.379(3)
C8 C9 1.382(3)
C17 C16 1.369(3)
C24 C23 1.386(3)
C12 C11 1.382(3)
C4 C3 1.524(3)
C3 C6 1.532(3)
C3 C5 1.537(3)
C47 C42 1.396(3)
C47 C46 1.398(3)
C42 C43 1.394(3)
C22 C23 1.383(3)
C22 C25 1.513(3)
C46 C45 1.387(4)
C45 C44 1.376(4)
C43 C44 1.383(3)
